data_7100820
loop_
_publ_author_name
'S.B. Wiggin'
'M.T. Weller'

_publ_section_title
;
A chiral, 16-ring channel framework and a layered
caesium zincoarsenate
;
_journal_name_full 'Chemical Communications'
_journal_paper_doi 10.1039/b516293a
_journal_year 2006
_chemical_formula_moiety 'As3 H O12 Zn3, H2 O, 2(Cs)'
_chemical_formula_sum 'As3 Cs2 H3 O13 Zn3'
_chemical_formula_weight 897.71
_space_group_IT_number 4
_symmetry_cell_setting monoclinic
_symmetry_space_group_name_Hall 'P 2yb'
_symmetry_space_group_name_H-M 'P 1 21 1'
_cell_angle_alpha 90
_cell_angle_beta 110.240(13)
_cell_angle_gamma 90
_cell_formula_units_Z 2
_cell_length_a 10.768(2)
_cell_length_b 5.2056(12)
_cell_length_c 13.747(3)
_cell_measurement_temperature 120(2)
_cell_volume 723.0(3)
_exptl_crystal_density_diffrn 4.124
_cod_depositor_comments
;
The following automatic conversions were performed:
'_symmetry_cell_setting' value 'Monoclinic' changed to 'monoclinic'
according to '/home/saulius/struct/CIF-dictionaries/cif_core.dic'
dictionary named 'cif_core.dic' version 2.4.1 from 2010-06-29.

Automatic conversion script
Id: cif_fix_enum 1527 2010-12-29 10:47:43Z saulius 
;
_cod_original_sg_symbol_H-M 'P 21'
_cod_database_code 7100820

loop_
_symmetry_equiv_pos_as_xyz
'x, y, z'
'-x, y+1/2, -z'

loop_
_atom_site_label
_atom_site_type_symbol
_atom_site_fract_x
_atom_site_fract_y
_atom_site_fract_z
_atom_site_U_iso_or_equiv
_atom_site_adp_type
_atom_site_occupancy
_atom_site_calc_flag
_atom_site_refinement_flags
_atom_site_disorder_group
_atom_site_disorder_assembly
As1 As 0.28735(12) 1.2562(3) -0.13867(10) 0.0323(3) Uani 1 d . . .
As2 As 0.34014(13) 0.2912(3) 0.52179(9) 0.0338(3) Uani 1 d . . .
As3 As 0.20946(11) 0.7992(3) 0.14101(9) 0.0282(3) Uani 1 d . . .
Cs1 Cs 0.00822(8) 0.2630(2) 0.27619(7) 0.0448(2) Uani 1 d . . .
Cs2 Cs 0.50981(7) 0.26037(19) 0.25690(6) 0.03385(19) Uani 1 d . . .
O1 O 0.2827(12) 1.351(2) -0.2541(8) 0.044(3) Uani 1 d . . .
O2 O 0.3037(10) 0.9389(19) -0.1222(8) 0.038(2) Uani 1 d . . .
O3 O 0.4227(9) 1.3963(18) -0.0465(9) 0.040(2) Uani 1 d . . .
O4 O 0.1538(9) 1.363(2) -0.1145(7) 0.036(2) Uani 1 d . . .
O5 O 0.3459(9) 0.7052(19) 0.1197(8) 0.037(2) Uani 1 d . . .
O6 O 0.1907(10) 1.1148(18) 0.1267(8) 0.035(2) Uani 1 d . . .
O7 O 0.0783(8) 0.6584(16) 0.0496(7) 0.0264(18) Uani 1 d . . .
O8 O 0.2081(10) 0.706(2) 0.2554(7) 0.037(2) Uani 1 d . . .
O9 O 0.3147(11) 0.1527(19) 0.4063(8) 0.041(2) Uani 1 d . . .
O10 O 0.3129(10) 0.6059(19) 0.5075(7) 0.037(2) Uani 1 d . . .
O11 O 0.4870(9) 0.228(2) 0.6130(7) 0.036(2) Uani 1 d . . .
O12 O 0.2242(10) 0.1632(19) 0.5660(8) 0.041(2) Uani 1 d . . .
H12 H 0.253 0.1638 0.6311 0.061 Uiso 1 calc RD . .
Zn1 Zn 0.10284(13) 1.3071(3) 0.00310(11) 0.0284(3) Uani 1 d . . .
Zn2 Zn 0.33689(14) 0.7889(4) 0.39123(11) 0.0338(3) Uani 1 d . . .
Zn3 Zn 0.39674(13) 0.7454(4) 0.00014(11) 0.0323(3) Uani 1 d . . .
O1W O 0.0506(19) 0.675(4) 0.4809(17) 0.043(5) Uani 0.5 d P 1 .
H1B H 0.0107 0.8336 0.4436 0.065 Uiso 0.5 calc PRD 1 .
H1A H 0.1472 0.7053 0.5036 0.065 Uiso 0.5 calc PR 1 .
O2W O 0.0301(17) 0.751(7) 0.4122(15) 0.047(5) Uani 0.5 d P 2 .
H2A H 0.1159 0.75 0.4702 0.071 Uiso 0.5 calc PR 2 .
H2B H -0.0416 0.75 0.4419 0.071 Uiso 0.5 calc PR 2 .

loop_
_atom_site_aniso_label
_atom_site_aniso_U_11
_atom_site_aniso_U_22
_atom_site_aniso_U_33
_atom_site_aniso_U_23
_atom_site_aniso_U_13
_atom_site_aniso_U_12
As1 0.0312(6) 0.0279(7) 0.0410(7) -0.0024(7) 0.0166(5) -0.0012(7)
As2 0.0357(6) 0.0315(8) 0.0297(6) -0.0016(6) 0.0053(5) -0.0031(6)
As3 0.0257(5) 0.0277(8) 0.0291(6) 0.0004(6) 0.0070(4) -0.0004(6)
Cs1 0.0337(4) 0.0400(5) 0.0573(5) -0.0067(6) 0.0114(4) 0.0002(5)
Cs2 0.0319(4) 0.0342(4) 0.0334(4) 0.0007(4) 0.0087(3) 0.0006(4)
O1 0.072(7) 0.026(6) 0.047(6) -0.003(4) 0.037(5) -0.009(5)
O2 0.042(6) 0.033(6) 0.039(6) 0.003(4) 0.014(5) 0.000(4)
O3 0.021(4) 0.027(5) 0.069(7) -0.009(5) 0.014(5) -0.001(4)
O4 0.028(4) 0.045(6) 0.035(5) 0.001(4) 0.011(4) 0.004(4)
O5 0.025(4) 0.035(6) 0.046(5) 0.003(4) 0.008(4) 0.004(4)
O6 0.038(5) 0.022(5) 0.042(6) -0.003(4) 0.009(4) -0.007(4)
O7 0.026(4) 0.023(4) 0.030(5) -0.002(3) 0.008(3) 0.001(3)
O8 0.045(5) 0.043(7) 0.025(4) 0.005(4) 0.015(4) 0.000(5)
O9 0.052(6) 0.031(5) 0.031(5) -0.002(4) 0.002(4) 0.002(5)
O10 0.044(6) 0.039(5) 0.029(5) 0.001(4) 0.013(4) 0.002(4)
O11 0.036(5) 0.039(6) 0.029(4) 0.005(5) 0.007(4) -0.005(5)
O12 0.039(6) 0.037(5) 0.043(6) 0.006(4) 0.010(4) -0.005(4)
Zn1 0.0248(6) 0.0287(9) 0.0309(7) -0.0011(6) 0.0087(5) -0.0011(7)
Zn2 0.0362(7) 0.0322(9) 0.0297(7) 0.0009(7) 0.0072(5) -0.0004(7)
Zn3 0.0296(7) 0.0250(8) 0.0453(8) -0.0008(8) 0.0169(6) 0.0001(8)
O1W 0.027(10) 0.054(14) 0.039(12) -0.001(10) -0.001(9) -0.017(9)
O2W 0.024(9) 0.081(17) 0.033(10) -0.018(15) 0.005(7) -0.006(13)

loop_
_geom_bond_atom_site_label_1
_geom_bond_atom_site_label_2
_geom_bond_distance
_geom_bond_site_symmetry_2
_geom_bond_publ_flag
As1 O1 1.646(10) . ?
As1 O2 1.668(10) . ?
As1 O4 1.679(9) . ?
As1 O3 1.728(10) . ?
As1 Cs1 4.0164(18) 2 ?
As1 Cs1 4.0620(18) 2_565 ?
As2 O10 1.664(10) . ?
As2 O11 1.676(9) . ?
As2 O9 1.678(10) . ?
As2 O12 1.702(10) . ?
As2 Cs1 3.9807(17) . ?
As3 O8 1.651(9) . ?
As3 O6 1.659(10) . ?
As3 O5 1.667(9) . ?
As3 O7 1.698(9) . ?
As3 Cs1 4.0945(17) 1_565 ?
As3 Cs1 4.3275(18) . ?
Cs1 O4 3.105(10) 2_535 ?
Cs1 O2W 3.12(3) . ?
Cs1 O9 3.215(10) . ?
Cs1 O2W 3.22(3) 1_545 ?
Cs1 O8 3.234(10) . ?
Cs1 O6 3.387(11) 1_545 ?
Cs1 O2 3.418(10) 2_545 ?
Cs1 O1W 3.44(2) . ?
Cs1 O1W 3.64(2) 2_546 ?
Cs1 O8 3.680(11) 1_545 ?
Cs1 O1 3.722(12) 2_535 ?
O1 Cs1 3.722(12) 2_565 ?
O2 Zn3 1.919(10) . ?
O2 Cs1 3.418(10) 2 ?
O3 Zn3 1.979(10) 1_565 ?
O3 Zn3 1.986(9) 2_655 ?
O4 Zn1 1.900(10) . ?
O4 Cs1 3.105(10) 2_565 ?
O5 Zn3 1.916(10) . ?
O6 Zn1 1.917(10) . ?
O6 Cs1 3.387(11) 1_565 ?
O7 Zn1 1.985(8) 1_545 ?
O7 Zn1 1.988(9) 2_545 ?
O8 Zn2 1.950(9) . ?
O8 Cs1 3.680(11) 1_565 ?
O9 Zn2 1.929(10) 1_545 ?
O10 Zn2 1.953(10) . ?
O11 Zn2 1.942(9) 2_646 ?
O12 H12 0.84 . ?
Zn1 O7 1.985(8) 1_565 ?
Zn1 O7 1.988(9) 2 ?
Zn1 Cs1 4.2229(18) 1_565 ?
Zn1 Cs1 4.3157(19) 2_565 ?
Zn2 O9 1.929(10) 1_565 ?
Zn2 O11 1.942(9) 2_656 ?
Zn2 Cs1 4.153(2) 1_565 ?
Zn3 O3 1.979(10) 1_545 ?
Zn3 O3 1.986(9) 2_645 ?
O1W Cs1 3.64(2) 2_556 ?
O1W H1B 0.99 . ?
O1W H1A 0.99 . ?
O2W Cs1 3.22(3) 1_565 ?
O2W H2A 0.99 . ?
O2W H2B 0.99 . ?
